data_7205845
loop_
_publ_author_name
'Wang, Xin'
'Yao, Wei'
'Qi, Yan-Fei'
'Luo, Ming-Fa'
'Wang, Yong-Hui'
'Xie, Hong-Wei'
'Yu, Yang'
'Ma, Rui-Ying'
'Li, Yang-Guang'

_publ_section_title
;
 From ladder, net to framework: Coordination polymers based on
 Zn(ii)/Cd(ii) ions and mixed bicarboxyl- and bipyridine-containing
 linear ligands
;
_journal_issue 7
_journal_name_full CrystEngComm
_journal_page_first 2542
_journal_paper_doi 10.1039/c0ce00878h
_journal_volume 13
_journal_year 2011
_chemical_formula_sum 'C24 H30 N4 O4 Zn'
_chemical_formula_weight 503.89
_chemical_name_systematic
;
?
;
_space_group_IT_number 62
_symmetry_space_group_name_Hall '-P 2ac 2n'
_symmetry_space_group_name_H-M 'P n m a'
_atom_sites_solution_hydrogens geom
_atom_sites_solution_primary direct
_atom_sites_solution_secondary difmap
_audit_creation_method SHELXL-97
_cell_angle_alpha 90.00
_cell_angle_beta 90.00
_cell_angle_gamma 90.00
_cell_formula_units_Z 4
_cell_length_a 11.640(2)
_cell_length_b 20.436(4)
_cell_length_c 9.7263(19)
_cell_measurement_temperature 150(2)
_cell_volume 2313.6(8)
_computing_structure_refinement 'SHELXL-97 (Sheldrick, 1997)'
_computing_structure_solution 'SHELXS-97 (Sheldrick, 1990)'
_diffrn_ambient_temperature 150(2)
_diffrn_detector_area_resol_mean 0.01
_diffrn_measured_fraction_theta_full 0.987
_diffrn_measured_fraction_theta_max 0.987
_diffrn_measurement_device_type 'Rigaku R-AXIS RAPID IP'
_diffrn_measurement_method Oscillation
_diffrn_radiation_monochromator graphite
_diffrn_radiation_source 'Rotation anode'
_diffrn_radiation_type MoK\a
_diffrn_radiation_wavelength 0.71073
_diffrn_reflns_av_R_equivalents 0.0377
_diffrn_reflns_av_sigmaI/netI 0.0259
_diffrn_reflns_limit_h_max 13
_diffrn_reflns_limit_h_min -15
_diffrn_reflns_limit_k_max 26
_diffrn_reflns_limit_k_min -26
_diffrn_reflns_limit_l_max 12
_diffrn_reflns_limit_l_min -12
_diffrn_reflns_number 20589
_diffrn_reflns_theta_full 27.48
_diffrn_reflns_theta_max 27.48
_diffrn_reflns_theta_min 3.38
_diffrn_standards_decay_% none
_diffrn_standards_interval_count 0
_diffrn_standards_interval_time 0
_diffrn_standards_number 0
_exptl_absorpt_coefficient_mu 1.100
_exptl_absorpt_correction_T_max 0.8266
_exptl_absorpt_correction_T_min 0.7782
_exptl_absorpt_correction_type multi-scan
_exptl_absorpt_process_details 'ABSCOR by T.Higashi 8 March, 1995'
_exptl_crystal_colour colorless
_exptl_crystal_density_diffrn 1.447
_exptl_crystal_density_method 'not measured'
_exptl_crystal_description block
_exptl_crystal_F_000 1056
_exptl_crystal_size_max 0.24
_exptl_crystal_size_mid 0.22
_exptl_crystal_size_min 0.18
_refine_diff_density_max 0.988
_refine_diff_density_min -0.750
_refine_diff_density_rms 0.071
_refine_ls_extinction_coef 0.0020(2)
_refine_ls_extinction_method SHELXL
_refine_ls_goodness_of_fit_ref 1.055
_refine_ls_hydrogen_treatment constr
_refine_ls_matrix_type full
_refine_ls_number_parameters 180
_refine_ls_number_reflns 2693
_refine_ls_number_restraints 18
_refine_ls_restrained_S_all 1.274
_refine_ls_R_factor_all 0.0576
_refine_ls_R_factor_gt 0.0509
_refine_ls_shift/su_max 0.000
_refine_ls_shift/su_mean 0.000
_refine_ls_structure_factor_coef Fsqd
_refine_ls_weighting_details 'calc w=1/[\s^2^(Fo^2^)+(0.0443P)^2^+4.2931P] where P=(Fo^2^+2Fc^2^)/3'
_refine_ls_weighting_scheme calc
_refine_ls_wR_factor_gt 0.1194
_refine_ls_wR_factor_ref 0.1234
_reflns_number_gt 2337
_reflns_number_total 2693
_reflns_threshold_expression >2sigma(I)
_cod_data_source_file c0ce00878h.txt
_cod_data_source_block test
_cod_original_sg_symbol_H-M Pnma
_cod_database_code 7205845

loop_
_symmetry_equiv_pos_as_xyz
'x, y, z'
'-x+1/2, -y, z+1/2'
'x+1/2, -y+1/2, -z+1/2'
'-x, y+1/2, -z'
'-x, -y, -z'
'x-1/2, y, -z-1/2'
'-x-1/2, y-1/2, z-1/2'
'x, -y-1/2, z'

loop_
_atom_site_label
_atom_site_type_symbol
_atom_site_fract_x
_atom_site_fract_y
_atom_site_fract_z
_atom_site_U_iso_or_equiv
_atom_site_adp_type
_atom_site_occupancy
_atom_site_symmetry_multiplicity
_atom_site_calc_flag
_atom_site_refinement_flags
_atom_site_disorder_assembly
_atom_site_disorder_group
Zn1 Zn 0.52967(5) 0.2500 0.16422(6) 0.03437(19) Uani 1 2 d S . .
O1 O 0.4896(3) 0.2500 0.4577(5) 0.0775(17) Uani 1 2 d S . .
O2 O 0.6357(3) 0.2500 0.3164(4) 0.0458(9) Uani 1 2 d S . .
O4 O 0.6693(6) 0.3321(3) 0.9686(8) 0.0670(18) Uani 0.50 1 d P . .
N1 N 0.4237(2) 0.16868(15) 0.1610(3) 0.0374(7) Uani 1 1 d . . .
N2 N 0.1166(2) 0.00313(13) 0.0483(3) 0.0358(6) Uani 1 1 d . . .
C1 C 0.3427(3) 0.16024(18) 0.2564(4) 0.0409(8) Uani 1 1 d . . .
H1A H 0.3346 0.1925 0.3261 0.049 Uiso 1 1 calc R . .
C2 C 0.2702(3) 0.10683(19) 0.2585(5) 0.0451(9) Uani 1 1 d . . .
H2A H 0.2140 0.1027 0.3288 0.054 Uiso 1 1 calc R . .
C3 C 0.2796(3) 0.05946(19) 0.1583(4) 0.0431(9) Uani 1 1 d . . .
C4 C 0.3638(4) 0.0681(2) 0.0597(4) 0.0524(10) Uani 1 1 d . . .
H4A H 0.3739 0.0363 -0.0105 0.063 Uiso 1 1 calc R . .
C5 C 0.4329(3) 0.1225(2) 0.0631(4) 0.0485(9) Uani 1 1 d . . .
H5A H 0.4894 0.1277 -0.0065 0.058 Uiso 1 1 calc R . .
C6 C 0.2029(4) 0.0000(2) 0.1574(5) 0.0511(10) Uani 1 1 d . . .
H6A H 0.2506 -0.0396 0.1445 0.061 Uiso 1 1 calc R . .
H6B H 0.1638 -0.0037 0.2474 0.061 Uiso 1 1 calc R . .
C7 C 0.0349(3) 0.05623(16) 0.0718(4) 0.0371(8) Uani 1 1 d . . .
H7A H 0.0766 0.0984 0.0757 0.045 Uiso 1 1 calc R . .
H7B H -0.0042 0.0496 0.1611 0.045 Uiso 1 1 calc R . .
C8 C 0.0532(3) -0.05849(16) 0.0420(4) 0.0393(8) Uani 1 1 d . . .
H8A H 0.0144 -0.0664 0.1310 0.047 Uiso 1 1 calc R . .
H8B H 0.1074 -0.0950 0.0252 0.047 Uiso 1 1 calc R . .
C9 C 0.6774(5) 0.2500 0.5540(6) 0.0494(13) Uani 0.50 2 d SPDU . 1
H9 H 0.7485 0.2500 0.4962 0.059 Uiso 0.50 2 calc SPR . 1
C10 C 0.7008(7) 0.1896(3) 0.6255(8) 0.0411(16) Uiso 0.50 1 d PD . 1
H10A H 0.7243 0.1557 0.5584 0.049 Uiso 0.50 1 calc PR . 1
H10B H 0.6299 0.1743 0.6717 0.049 Uiso 0.50 1 calc PR . 1
C11 C 0.7942(7) 0.1984(4) 0.7305(8) 0.046(2) Uani 0.50 1 d PD . 1
H11A H 0.8660 0.2110 0.6828 0.055 Uiso 0.50 1 calc PR . 1
H11B H 0.8080 0.1560 0.7769 0.055 Uiso 0.50 1 calc PR . 1
C12 C 0.7667(4) 0.2500 0.8392(5) 0.0343(10) Uani 0.50 2 d SPD . 1
C9A C 0.6774(5) 0.2500 0.5540(6) 0.0494(13) Uani 0.50 2 d SPDU . 2
H9A H 0.7596 0.2500 0.5240 0.059 Uiso 0.50 2 calc SPR . 2
C10A C 0.6473(7) 0.1945(4) 0.6545(8) 0.0472(18) Uiso 0.50 1 d PD . 2
H10C H 0.6405 0.1531 0.6021 0.057 Uiso 0.50 1 calc PR . 2
H10D H 0.5715 0.2038 0.6962 0.057 Uiso 0.50 1 calc PR . 2
C11A C 0.7364(8) 0.1848(3) 0.7711(9) 0.0464(19) Uani 0.50 1 d PD . 2
H11C H 0.7047 0.1545 0.8410 0.056 Uiso 0.50 1 calc PR . 2
H11D H 0.8070 0.1647 0.7329 0.056 Uiso 0.50 1 calc PR . 2
C12A C 0.7667(4) 0.2500 0.8392(5) 0.0343(10) Uani 0.50 2 d SPD . 2
C13 C 0.5926(4) 0.2500 0.4364(5) 0.0401(11) Uani 1 2 d S . .
C14 C 0.6773(6) 0.2738(3) 0.9430(7) 0.0349(15) Uani 0.50 1 d P . .
O3 O 0.6185(5) 0.2300(3) 1.0033(6) 0.057(2) Uani 0.50 1 d P . .

loop_
_atom_site_aniso_label
_atom_site_aniso_U_11
_atom_site_aniso_U_22
_atom_site_aniso_U_33
_atom_site_aniso_U_23
_atom_site_aniso_U_13
_atom_site_aniso_U_12
Zn1 0.0299(3) 0.0463(3) 0.0269(3) 0.000 -0.0040(2) 0.000
O1 0.030(2) 0.166(6) 0.036(2) 0.000 0.0006(17) 0.000
O2 0.0332(18) 0.079(3) 0.0257(18) 0.000 -0.0021(14) 0.000
O4 0.062(4) 0.070(4) 0.069(5) -0.027(4) 0.014(3) 0.000(3)
N1 0.0324(14) 0.0442(16) 0.0356(17) 0.0039(13) -0.0073(12) -0.0039(12)
N2 0.0324(13) 0.0326(14) 0.0425(17) 0.0018(12) -0.0055(12) -0.0040(11)
C1 0.0356(18) 0.0448(19) 0.042(2) -0.0005(16) -0.0017(15) -0.0006(15)
C2 0.0337(18) 0.053(2) 0.048(2) 0.0068(19) -0.0016(16) -0.0049(16)
C3 0.0367(18) 0.045(2) 0.048(2) 0.0073(17) -0.0167(16) -0.0054(15)
C4 0.056(2) 0.058(2) 0.043(2) -0.0093(19) -0.0082(18) -0.0112(19)
C5 0.043(2) 0.062(2) 0.040(2) -0.0031(18) -0.0024(16) -0.0108(18)
C6 0.049(2) 0.046(2) 0.059(3) 0.0116(19) -0.0200(19) -0.0124(17)
C7 0.0398(18) 0.0309(15) 0.041(2) -0.0034(14) -0.0044(15) -0.0054(13)
C8 0.0385(17) 0.0298(16) 0.050(2) 0.0024(15) -0.0071(15) -0.0032(13)
C9 0.0480(15) 0.0520(15) 0.0481(15) 0.000 0.0000(8) 0.000
C11 0.035(4) 0.063(5) 0.040(5) -0.001(4) -0.006(3) 0.017(4)
C12 0.032(2) 0.050(3) 0.021(2) 0.000 -0.0021(17) 0.000
C9A 0.0480(15) 0.0520(15) 0.0481(15) 0.000 0.0000(8) 0.000
C11A 0.064(6) 0.039(4) 0.037(5) 0.001(3) -0.004(4) 0.015(4)
C12A 0.032(2) 0.050(3) 0.021(2) 0.000 -0.0021(17) 0.000
C13 0.032(2) 0.063(3) 0.025(3) 0.000 -0.0024(18) 0.000
C14 0.033(3) 0.050(4) 0.021(3) -0.006(2) -0.006(3) -0.002(3)
O3 0.058(3) 0.077(6) 0.036(3) -0.001(2) 0.014(3) -0.013(3)

loop_
_atom_type_symbol
_atom_type_description
_atom_type_scat_dispersion_real
_atom_type_scat_dispersion_imag
_atom_type_scat_source
C C 0.0033 0.0016 'International Tables Vol C Tables 4.2.6.8 and 6.1.1.4'
H H 0.0000 0.0000 'International Tables Vol C Tables 4.2.6.8 and 6.1.1.4'
N N 0.0061 0.0033 'International Tables Vol C Tables 4.2.6.8 and 6.1.1.4'
O O 0.0106 0.0060 'International Tables Vol C Tables 4.2.6.8 and 6.1.1.4'
Zn Zn 0.2839 1.4301 'International Tables Vol C Tables 4.2.6.8 and 6.1.1.4'

loop_
_geom_angle_atom_site_label_1
_geom_angle_atom_site_label_2
_geom_angle_atom_site_label_3
_geom_angle
_geom_angle_site_symmetry_1
_geom_angle_site_symmetry_3
_geom_angle_publ_flag
O3 Zn1 O3 24.6(3) 1_554 8_564 ?
O3 Zn1 O2 106.3(2) 1_554 . ?
O3 Zn1 O2 106.3(2) 8_564 . ?
O3 Zn1 N1 97.89(19) 1_554 . ?
O3 Zn1 N1 118.7(2) 8_564 . ?
O2 Zn1 N1 113.14(10) . . ?
O3 Zn1 N1 118.7(2) 1_554 8_565 ?
O3 Zn1 N1 97.89(19) 8_564 8_565 ?
O2 Zn1 N1 113.14(10) . 8_565 ?
N1 Zn1 N1 106.84(17) . 8_565 ?
C13 O2 Zn1 116.9(3) . . ?
C14 O4 O3 38.7(4) . 8_565 ?
C1 N1 C5 117.2(3) . . ?
C1 N1 Zn1 121.0(3) . . ?
C5 N1 Zn1 121.8(3) . . ?
C7 N2 C8 108.6(3) . . ?
C7 N2 C6 111.5(3) . . ?
C8 N2 C6 109.9(3) . . ?
N1 C1 C2 123.0(4) . . ?
N1 C1 H1A 118.5 . . ?
C2 C1 H1A 118.5 . . ?
C3 C2 C1 119.8(4) . . ?
C3 C2 H2A 120.1 . . ?
C1 C2 H2A 120.1 . . ?
C2 C3 C4 117.1(4) . . ?
C2 C3 C6 121.6(4) . . ?
C4 C3 C6 121.2(4) . . ?
C5 C4 C3 120.2(4) . . ?
C5 C4 H4A 119.9 . . ?
C3 C4 H4A 119.9 . . ?
N1 C5 C4 122.6(4) . . ?
N1 C5 H5A 118.7 . . ?
C4 C5 H5A 118.7 . . ?
N2 C6 C3 112.1(3) . . ?
N2 C6 H6A 109.2 . . ?
C3 C6 H6A 109.2 . . ?
N2 C6 H6B 109.2 . . ?
C3 C6 H6B 109.2 . . ?
H6A C6 H6B 107.9 . . ?
N2 C7 C8 110.5(3) . 5 ?
N2 C7 H7A 109.5 . . ?
C8 C7 H7A 109.5 5 . ?
N2 C7 H7B 109.5 . . ?
C8 C7 H7B 109.5 5 . ?
H7A C7 H7B 108.1 . . ?
N2 C8 C7 110.4(3) . 5 ?
N2 C8 H8A 109.6 . . ?
C7 C8 H8A 109.6 5 . ?
N2 C8 H8B 109.6 . . ?
C7 C8 H8B 109.6 5 . ?
H8A C8 H8B 108.1 . . ?
C10 C9 C10 117.6(7) . 8_565 ?
C10 C9 C13 119.2(4) . . ?
C10 C9 C13 119.2(4) 8_565 . ?
C10 C9 H9 96.6 . . ?
C10 C9 H9 96.6 8_565 . ?
C13 C9 H9 96.6 . . ?
C9 C10 C11 111.2(6) . . ?
C9 C10 H10A 109.4 . . ?
C11 C10 H10A 109.4 . . ?
C9 C10 H10B 109.4 . . ?
C11 C10 H10B 109.4 . . ?
H10A C10 H10B 108.0 . . ?
C10 C11 C12 113.7(6) . . ?
C10 C11 H11A 108.8 . . ?
C12 C11 H11A 108.8 . . ?
C10 C11 H11B 108.8 . . ?
C12 C11 H11B 108.8 . . ?
H11A C11 H11B 107.7 . . ?
C11 C12 C11 87.3(8) . 8_565 ?
C11 C12 C14 112.3(5) . 8_565 ?
C11 C12 C14 145.0(5) 8_565 8_565 ?
C11 C12 C14 145.0(5) . . ?
C11 C12 C14 112.3(5) 8_565 . ?
C14 C12 C14 37.1(6) 8_565 . ?
C11A C10A H10C 108.8 . . ?
C11A C10A H10D 108.7 . . ?
H10C C10A H10D 107.6 . . ?
C10A C11A C14 109.2(6) . 8_565 ?
C10A C11A H11C 109.4 . . ?
C14 C11A H11C 64.0 8_565 . ?
C10A C11A H11D 109.4 . . ?
C14 C11A H11D 140.9 8_565 . ?
H11C C11A H11D 108.0 . . ?
O1 C13 O2 123.1(5) . . ?
O1 C13 C9 121.0(5) . . ?
O2 C13 C9 116.0(4) . . ?
O3 C14 C14 85.1(6) 8_565 8_565 ?
O3 C14 O4 83.8(7) 8_565 . ?
C14 C14 O4 167.4(5) 8_565 . ?
O3 C14 O3 39.9(7) 8_565 . ?
C14 C14 O3 45.2(4) 8_565 . ?
O4 C14 O3 123.5(7) . . ?
O3 C14 C12 156.3(8) 8_565 . ?
C14 C14 C12 71.5(3) 8_565 . ?
O4 C14 C12 119.8(7) . . ?
O3 C14 C12 116.6(5) . . ?
O3 C14 C11A 147.1(8) 8_565 8_565 ?
C14 C14 C11A 115.1(3) 8_565 8_565 ?
O4 C14 C11A 77.5(6) . 8_565 ?
O3 C14 C11A 150.6(6) . 8_565 ?
C12 C14 C11A 49.3(3) . 8_565 ?
O3 O3 C14 94.9(6) 8_565 8_565 ?
O3 O3 C14 45.2(4) 8_565 . ?
C14 O3 C14 49.7(8) 8_565 . ?
O3 O3 O4 151.8(3) 8_565 8_565 ?
C14 O3 O4 57.5(6) 8_565 8_565 ?
C14 O3 O4 106.9(5) . 8_565 ?
O3 O3 Zn1 77.69(17) 8_565 1_556 ?
C14 O3 Zn1 162.5(7) 8_565 1_556 ?
C14 O3 Zn1 121.1(5) . 1_556 ?
O4 O3 Zn1 126.9(4) 8_565 1_556 ?

loop_
_geom_bond_atom_site_label_1
_geom_bond_atom_site_label_2
_geom_bond_distance
_geom_bond_site_symmetry_2
_geom_bond_publ_flag
Zn1 O3 1.920(6) 1_554 ?
Zn1 O3 1.920(6) 8_564 ?
Zn1 O2 1.927(4) . ?
Zn1 N1 2.070(3) . ?
Zn1 N1 2.070(3) 8_565 ?
O1 C13 1.216(6) . ?
O2 C13 1.270(6) . ?
O4 C14 1.221(9) . ?
O4 O3 1.440(9) 8_565 ?
N1 C1 1.334(5) . ?
N1 C5 1.346(5) . ?
N2 C7 1.460(4) . ?
N2 C8 1.461(4) . ?
N2 C6 1.463(5) . ?
C1 C2 1.380(5) . ?
C1 H1A 0.9500 . ?
C2 C3 1.378(6) . ?
C2 H2A 0.9500 . ?
C3 C4 1.383(6) . ?
C3 C6 1.507(5) . ?
C4 C5 1.371(6) . ?
C4 H4A 0.9500 . ?
C5 H5A 0.9500 . ?
C6 H6A 0.9900 . ?
C6 H6B 0.9900 . ?
C7 C8 1.509(5) 5 ?
C7 H7A 0.9900 . ?
C7 H7B 0.9900 . ?
C8 C7 1.509(5) 5 ?
C8 H8A 0.9900 . ?
C8 H8B 0.9900 . ?
C9 C10 1.443(7) . ?
C9 C10 1.443(7) 8_565 ?
C9 C13 1.511(7) . ?
C9 H9 1.0000 . ?
C10 C11 1.502(8) . ?
C10 H10A 0.9900 . ?
C10 H10B 0.9900 . ?
C11 C12 1.527(7) . ?
C11 H11A 0.9900 . ?
C11 H11B 0.9900 . ?
C12 C11 1.527(7) 8_565 ?
C12 C14 1.529(8) 8_565 ?
C12 C14 1.529(8) . ?
C10A C11A 1.550(8) . ?
C10A H10C 0.9900 . ?
C10A H10D 0.9900 . ?
C11A C14 1.996(12) 8_565 ?
C11A H11C 0.9900 . ?
C11A H11D 0.9900 . ?
C14 O3 0.905(8) 8_565 ?
C14 C14 0.972(14) 8_565 ?
C14 O3 1.271(8) . ?
C14 C11A 1.996(12) 8_565 ?
O3 O3 0.819(12) 8_565 ?
O3 C14 0.905(8) 8_565 ?
O3 O4 1.440(9) 8_565 ?
O3 Zn1 1.920(6) 1_556 ?
